data_7125515
loop_
_publ_author_name
'Neeraj, S.'
'Forster, P. M.'
'Rao, C. N. R.'
'Cheetham, A. K.'

_publ_section_title
;
 A new route for the synthesis of open-framework metal phosphates using
 organophosphates
;
_journal_issue 24
_journal_name_full 'Chemical Communications'
_journal_page_first 2716
_journal_paper_doi 10.1039/b107898b
_journal_year 2001
_chemical_formula_sum 'C2 H7 Co N O6 P1.5'
_chemical_formula_weight 246.47
_space_group_IT_number 15
_space_group_name_Hall '-C 2yc'
_space_group_name_H-M_alt 'C 1 2/c 1'
_atom_sites_solution_hydrogens geom
_atom_sites_solution_primary direct
_atom_sites_solution_secondary difmap
_audit_creation_method SHELXL-97
_cell_angle_alpha 90.00
_cell_angle_beta 94.64(2)
_cell_angle_gamma 90.00
_cell_formula_units_Z 8
_cell_length_a 13.444(5)
_cell_length_b 12.874(5)
_cell_length_c 8.224(2)
_cell_measurement_temperature 293(2)
_cell_volume 1418.7(8)
_computing_structure_refinement 'SHELXL-97 (Sheldrick, 1997)'
_computing_structure_solution 'SHELXS-97 (Sheldrick, 1990)'
_diffrn_ambient_temperature 293(2)
_diffrn_measured_fraction_theta_full 0.934
_diffrn_measured_fraction_theta_max 0.934
_diffrn_measurement_device_type 'Siemen's SMART-CCD'
_diffrn_radiation_monochromator graphite
_diffrn_radiation_source 'fine-focus sealed tube'
_diffrn_radiation_type MoK\a
_diffrn_radiation_wavelength 0.71073
_diffrn_reflns_av_R_equivalents 0.1167
_diffrn_reflns_av_sigmaI/netI 0.0859
_diffrn_reflns_limit_h_max 14
_diffrn_reflns_limit_h_min -17
_diffrn_reflns_limit_k_max 14
_diffrn_reflns_limit_k_min -16
_diffrn_reflns_limit_l_max 10
_diffrn_reflns_limit_l_min -10
_diffrn_reflns_number 4153
_diffrn_reflns_theta_full 28.27
_diffrn_reflns_theta_max 28.27
_diffrn_reflns_theta_min 2.19
_exptl_absorpt_coefficient_mu 2.744
_exptl_crystal_colour 'Deep Blue'
_exptl_crystal_density_diffrn 2.308
_exptl_crystal_density_method 'not measured'
_exptl_crystal_description 'Thick Needle'
_exptl_crystal_F_000 988
_exptl_crystal_size_max 0.4mm
_exptl_crystal_size_mid 0.08mm
_exptl_crystal_size_min 0.06mm
_refine_diff_density_max 0.852
_refine_diff_density_min -1.281
_refine_diff_density_rms 0.179
_refine_ls_extinction_method none
_refine_ls_goodness_of_fit_ref 1.033
_refine_ls_hydrogen_treatment mixed
_refine_ls_matrix_type full
_refine_ls_number_parameters 105
_refine_ls_number_reflns 1644
_refine_ls_number_restraints 0
_refine_ls_restrained_S_all 1.033
_refine_ls_R_factor_all 0.0591
_refine_ls_R_factor_gt 0.0471
_refine_ls_shift/su_max 0.001
_refine_ls_shift/su_mean 0.000
_refine_ls_structure_factor_coef Fsqd
_refine_ls_weighting_details 'calc w=1/[\s^2^(Fo^2^)+(0.0770P)^2^+0.0000P] where P=(Fo^2^+2Fc^2^)/3'
_refine_ls_weighting_scheme calc
_refine_ls_wR_factor_gt 0.1328
_refine_ls_wR_factor_ref 0.1397
_reflns_number_gt 1291
_reflns_number_total 1644
_reflns_threshold_expression >2sigma(I)
_cod_data_source_file b107898b.txt
_cod_data_source_block 211nm_(Compound_IV)
_cod_depositor_comments
;
The following automatic conversions were performed:

data item '_cell_measurement_temperature' value '293(2)K' was changed
to '293(2)' -- the value should be numeric and without a unit
designator.

Automatic conversion script
Id: cif_fix_values 6909 2019-04-08 15:41:33Z antanas 
;
_cod_original_cell_volume 1418.8(8)
_cod_original_formula_sum 'C2 H7 Co N O6 P1.50'
_cod_database_code 7125515

loop_
_symmetry_equiv_pos_as_xyz
'x, y, z'
'-x, y, -z+1/2'
'x+1/2, y+1/2, z'
'-x+1/2, y+1/2, -z+1/2'
'-x, -y, -z'
'x, -y, z-1/2'
'-x+1/2, -y+1/2, -z'
'x+1/2, -y+1/2, z-1/2'

loop_
_atom_site_label
_atom_site_type_symbol
_atom_site_fract_x
_atom_site_fract_y
_atom_site_fract_z
_atom_site_U_iso_or_equiv
_atom_site_adp_type
_atom_site_occupancy
_atom_site_symmetry_multiplicity
_atom_site_calc_flag
_atom_site_refinement_flags
Co1 Co 0.37875(4) 0.87839(4) 0.04032(7) 0.0145(2) Uani 1 1 d .
P1 P 0.35914(7) 0.62882(8) 0.10009(14) 0.0158(3) Uani 1 1 d .
P2 P 0.5000 0.95818(11) -0.2500 0.0133(3) Uani 1 2 d S
O1 O 0.4061(2) 0.9757(2) 0.2189(4) 0.0248(7) Uani 1 1 d .
O2 O 0.2493(2) 0.8967(3) -0.0782(5) 0.0371(10) Uani 1 1 d .
O3 O 0.4871(2) 0.8872(2) -0.1023(4) 0.0170(6) Uani 1 1 d .
O4 O 0.3810(2) 0.7403(2) 0.1490(4) 0.0230(7) Uani 1 1 d .
O5 O 0.4080(2) 0.5550(2) 0.2297(4) 0.0257(7) Uani 1 1 d .
O6 O 0.4124(3) 0.6131(2) -0.0620(5) 0.0392(10) Uani 1 1 d .
H6A H 0.3989 0.5553 -0.0997 0.059 Uiso 1 1 calc R
N1 N 0.2574(3) 0.8604(4) 0.4635(5) 0.0374(11) Uani 1 1 d .
H10A H 0.2644 0.9110 0.3898 0.045 Uiso 1 1 calc R
H10B H 0.2517 0.8904 0.5611 0.045 Uiso 1 1 calc R
C1 C 0.3468(3) 0.7916(3) 0.4727(4) 0.0118(7) Uani 1 1 d .
H1A H 0.4052 0.8316 0.5107 0.014 Uiso 1 1 calc R
H1B H 0.3569 0.7656 0.3646 0.014 Uiso 1 1 calc R
C2 C 0.1645(3) 0.7980(4) 0.4148(6) 0.0300(10) Uani 1 1 d .
H2A H 0.1065 0.8427 0.4159 0.036 Uiso 1 1 calc R
H2B H 0.1678 0.7723 0.3045 0.036 Uiso 1 1 calc R

loop_
_atom_site_aniso_label
_atom_site_aniso_U_11
_atom_site_aniso_U_22
_atom_site_aniso_U_33
_atom_site_aniso_U_23
_atom_site_aniso_U_13
_atom_site_aniso_U_12
Co1 0.0116(3) 0.0125(3) 0.0195(3) -0.0008(2) 0.0028(2) -0.00144(19)
P1 0.0130(5) 0.0115(5) 0.0228(6) -0.0003(4) 0.0011(4) -0.0007(4)
P2 0.0126(6) 0.0116(7) 0.0162(7) 0.000 0.0047(5) 0.000
O1 0.0271(15) 0.0235(16) 0.0252(16) -0.0103(14) 0.0108(12) -0.0110(13)
O2 0.0156(16) 0.032(2) 0.061(3) 0.0137(18) -0.0111(15) -0.0057(13)
O3 0.0161(13) 0.0184(15) 0.0172(14) 0.0065(11) 0.0058(11) 0.0027(11)
O4 0.0347(18) 0.0128(15) 0.0217(15) 0.0018(12) 0.0031(13) -0.0032(12)
O5 0.0175(14) 0.0211(16) 0.0376(18) 0.0125(15) -0.0032(13) -0.0013(12)
O6 0.063(3) 0.0231(19) 0.035(2) -0.0077(15) 0.0241(18) -0.0051(16)
N1 0.041(3) 0.029(2) 0.044(3) 0.001(2) 0.016(2) -0.0041(18)
C1 0.0104(16) 0.0106(18) 0.0150(17) -0.0052(15) 0.0044(13) -0.0083(14)
C2 0.022(2) 0.038(3) 0.030(2) 0.004(2) 0.0018(17) 0.001(2)

loop_
_atom_type_symbol
_atom_type_description
_atom_type_scat_dispersion_real
_atom_type_scat_dispersion_imag
_atom_type_scat_source
C C 0.0033 0.0016 'International Tables Vol C Tables 4.2.6.8 and 6.1.1.4'
H H 0.0000 0.0000 'International Tables Vol C Tables 4.2.6.8 and 6.1.1.4'
N N 0.0061 0.0033 'International Tables Vol C Tables 4.2.6.8 and 6.1.1.4'
O O 0.0106 0.0060 'International Tables Vol C Tables 4.2.6.8 and 6.1.1.4'
P P 0.1023 0.0942 'International Tables Vol C Tables 4.2.6.8 and 6.1.1.4'
Co Co 0.3494 0.9721 'International Tables Vol C Tables 4.2.6.8 and 6.1.1.4'

loop_
_geom_angle_atom_site_label_1
_geom_angle_atom_site_label_2
_geom_angle_atom_site_label_3
_geom_angle
_geom_angle_site_symmetry_1
_geom_angle_site_symmetry_3
O2 Co1 O1 114.14(15) . .
O2 Co1 O3 112.04(15) . .
O1 Co1 O3 108.24(12) . .
O2 Co1 O4 108.37(14) . .
O1 Co1 O4 103.97(13) . .
O3 Co1 O4 109.74(12) . .
O2 P1 O4 114.11(19) 7_565 .
O2 P1 O5 107.86(19) 7_565 .
O4 P1 O5 109.84(18) . .
O2 P1 O6 112.1(2) 7_565 .
O4 P1 O6 104.77(18) . .
O5 P1 O6 108.0(2) . .
O1 P2 O1 112.2(3) 5_675 6_575
O1 P2 O3 108.59(15) 5_675 2_654
O1 P2 O3 110.05(16) 6_575 2_654
O1 P2 O3 110.05(16) 5_675 .
O1 P2 O3 108.59(15) 6_575 .
O3 P2 O3 107.2(2) 2_654 .
P2 O1 Co1 126.13(17) 5_675 .
P1 O2 Co1 149.6(2) 7_565 .
P2 O3 Co1 130.30(16) . .
P1 O4 Co1 137.1(2) . .
P1 O6 H6A 109.5 . .
C1 N1 C2 110.1(4) . .
C1 N1 H10A 109.6 . .
C2 N1 H10A 109.6 . .
C1 N1 H10B 109.6 . .
C2 N1 H10B 109.6 . .
H10A N1 H10B 108.2 . .
N1 C1 C2 111.6(3) . 7_566
N1 C1 H1A 109.3 . .
C2 C1 H1A 109.3 7_566 .
N1 C1 H1B 109.3 . .
C2 C1 H1B 109.3 7_566 .
H1A C1 H1B 108.0 . .
C1 C2 N1 111.7(4) 7_566 .
C1 C2 H2A 109.3 7_566 .
N1 C2 H2A 109.3 . .
C1 C2 H2B 109.3 7_566 .
N1 C2 H2B 109.3 . .
H2A C2 H2B 107.9 . .

loop_
_geom_bond_atom_site_label_1
_geom_bond_atom_site_label_2
_geom_bond_distance
_geom_bond_site_symmetry_2
Co1 O2 1.940(3) .
Co1 O1 1.942(3) .
Co1 O3 1.946(3) .
Co1 O4 1.989(3) .
P1 O2 1.491(3) 7_565
P1 O4 1.513(3) .
P1 O5 1.535(3) .
P1 O6 1.577(4) .
P2 O1 1.527(3) 5_675
P2 O1 1.527(3) 6_575
P2 O3 1.541(3) 2_654
P2 O3 1.541(3) .
O1 P2 1.527(3) 5_675
O2 P1 1.491(3) 7_565
O6 H6A 0.8200 .
N1 C1 1.490(5) .
N1 C2 1.511(6) .
N1 H10A 0.9000 .
N1 H10B 0.9000 .
C1 C2 1.494(6) 7_566
C1 H1A 0.9700 .
C1 H1B 0.9700 .
C2 C1 1.494(6) 7_566
C2 H2A 0.9700 .
C2 H2B 0.9700 .
